data_7025932
loop_
_publ_author_name
'Phelan, W. Adam'
'Nguyen, Giang V.'
'Karki, Amar B.'
'Young, David P.'
'Chan, Julia Y.'

_publ_section_title
;
 Synthesis, structure, magnetic and transport properties of LnFeSb3 (Ln =
 Pr, Nd, Sm, Gd, and Tb)--tuning of anisotropic long-range magnetic order
 as a function of Ln.
;
_journal_issue 28
_journal_name_full 'Dalton transactions (Cambridge, England : 2003)'
_journal_page_first 6403
_journal_page_last 6409
_journal_paper_doi 10.1039/c0dt00058b
_journal_volume 39
_journal_year 2010
_chemical_formula_moiety 'Fe Sb3 Sm'
_chemical_formula_sum 'Fe Sb3 Sm'
_chemical_formula_weight 571.45
_chemical_name_systematic
;
?
;
_space_group_IT_number 57
_symmetry_cell_setting orthorhombic
_symmetry_space_group_name_Hall '-P 2c 2b'
_symmetry_space_group_name_H-M 'P b c m'
_atom_sites_solution_primary direct
_atom_sites_solution_secondary difmap
_audit_creation_method SHELXL-97
_cell_angle_alpha 90
_cell_angle_beta 90
_cell_angle_gamma 90
_cell_formula_units_Z 8
_cell_length_a 12.54900(10)
_cell_length_b 6.1440(4)
_cell_length_c 12.0910(4)
_cell_measurement_reflns_used 1554
_cell_measurement_temperature 298(5)
_cell_measurement_theta_max 30.034
_cell_measurement_theta_min 0.998
_cell_volume 932.23(7)
_computing_structure_refinement 'SHELXL-97 (Sheldrick, 1997)'
_computing_structure_solution 'SHELXS-97 (Sheldrick, 1990)'
_diffrn_ambient_temperature 298(5)
_diffrn_measured_fraction_theta_full 0.994
_diffrn_measured_fraction_theta_max 0.994
_diffrn_measurement_device_type 'Nonius KappaCCD'
_diffrn_measurement_method '\w and \f scans'
_diffrn_radiation_monochromator graphite
_diffrn_radiation_source 'fine-focus sealed tube'
_diffrn_radiation_type MoK\a
_diffrn_radiation_wavelength 0.71073
_diffrn_reflns_av_R_equivalents 0.0194
_diffrn_reflns_av_sigmaI/netI 0.0297
_diffrn_reflns_limit_h_max 17
_diffrn_reflns_limit_h_min -17
_diffrn_reflns_limit_k_max 8
_diffrn_reflns_limit_k_min -8
_diffrn_reflns_limit_l_max 16
_diffrn_reflns_limit_l_min -16
_diffrn_reflns_number 2511
_diffrn_reflns_theta_full 30.00
_diffrn_reflns_theta_max 30.00
_diffrn_reflns_theta_min 1.62
_exptl_absorpt_coefficient_mu 32.395
_exptl_absorpt_correction_T_max 0.4981
_exptl_absorpt_correction_T_min 0.2942
_exptl_absorpt_correction_type multi-scan
_exptl_absorpt_process_details 'HKL Scalepack (Otwinowski & Minor 1997)'
_exptl_crystal_colour silver
_exptl_crystal_density_diffrn 8.143
_exptl_crystal_density_method 'not measured'
_exptl_crystal_description plate
_exptl_crystal_F_000 1928
_exptl_crystal_size_max 0.05
_exptl_crystal_size_mid 0.03
_exptl_crystal_size_min 0.03
_refine_diff_density_max 3.595
_refine_diff_density_min -3.493
_refine_diff_density_rms 0.620
_refine_ls_extinction_coef 0.00361(15)
_refine_ls_extinction_expression Fc^*^=kFc[1+0.001xFc^2^\l^3^/sin(2\q)]^-1/4^
_refine_ls_extinction_method SHELXL
_refine_ls_goodness_of_fit_ref 1.189
_refine_ls_matrix_type full
_refine_ls_number_parameters 53
_refine_ls_number_reflns 1417
_refine_ls_number_restraints 0
_refine_ls_restrained_S_all 1.189
_refine_ls_R_factor_all 0.0327
_refine_ls_R_factor_gt 0.0301
_refine_ls_shift/su_max 0.000
_refine_ls_shift/su_mean 0.000
_refine_ls_structure_factor_coef Fsqd
_refine_ls_weighting_details 'calc w=1/[\s^2^(Fo^2^)+(0.0359P)^2^+16.5472P] where P=(Fo^2^+2Fc^2^)/3'
_refine_ls_weighting_scheme calc
_refine_ls_wR_factor_gt 0.0760
_refine_ls_wR_factor_ref 0.0819
_reflns_number_gt 1333
_reflns_number_total 1417
_reflns_threshold_expression I>2\s(I)
_cod_data_source_file c0dt00058b.txt
_cod_data_source_block SmFeSb3
_cod_depositor_comments
;
The following automatic conversions were performed:

'_symmetry_cell_setting' value 'Orthorhombic' changed to
'orthorhombic' according to
/home/saulius/struct/CIF-dictionaries/cif_core.dic dictionary named
'cif_core.dic' version 2.4.2 from 2011-04-26.

Automatic conversion script
Id: cif_fix_values 1891 2012-01-12 08:04:46Z andrius 
;
_cod_original_sg_symbol_H-M 'P b c m '
_cod_database_code 7025932

loop_
_symmetry_equiv_pos_as_xyz
'x, y, z'
'-x, -y, z+1/2'
'x, -y+1/2, -z'
'-x, y+1/2, -z+1/2'
'-x, -y, -z'
'x, y, -z-1/2'
'-x, y-1/2, z'
'x, -y-1/2, z-1/2'

loop_
_atom_site_label
_atom_site_type_symbol
_atom_site_fract_x
_atom_site_fract_y
_atom_site_fract_z
_atom_site_U_iso_or_equiv
_atom_site_adp_type
_atom_site_occupancy
_atom_site_symmetry_multiplicity
_atom_site_calc_flag
_atom_site_refinement_flags
Sm1 Sm 0.69930(4) 0.2500 0.0000 0.00576(14) Uani 1 2 d S
Sm2 Sm 0.30726(4) 0.27661(9) 0.7500 0.00569(14) Uani 1 2 d S
Fe1 Fe 0.10261(8) 0.03777(17) 0.86050(9) 0.0085(2) Uani 1 1 d .
Sb1 Sb 0.97152(5) 0.2500 0.0000 0.00695(17) Uani 1 2 d S
Sb2 Sb 0.77789(5) 0.26395(10) 0.7500 0.00601(16) Uani 1 2 d S
Sb3 Sb 0.50292(3) 0.51195(7) 0.87647(3) 0.00609(15) Uani 1 1 d .
Sb4 Sb 0.22480(5) 0.2500 0.0000 0.00588(16) Uani 1 2 d S
Sb5 Sb 0.93895(5) 0.89540(10) 0.7500 0.00688(17) Uani 1 2 d S

loop_
_atom_site_aniso_label
_atom_site_aniso_U_11
_atom_site_aniso_U_22
_atom_site_aniso_U_33
_atom_site_aniso_U_23
_atom_site_aniso_U_13
_atom_site_aniso_U_12
Sm1 0.0060(2) 0.0042(2) 0.0071(3) -0.00048(15) 0.000 0.000
Sm2 0.0047(2) 0.0051(2) 0.0072(3) 0.000 0.000 0.00019(15)
Fe1 0.0095(5) 0.0063(4) 0.0098(5) -0.0010(4) 0.0000(4) -0.0004(4)
Sb1 0.0067(3) 0.0044(3) 0.0098(3) 0.0010(2) 0.000 0.000
Sb2 0.0072(3) 0.0040(3) 0.0069(3) 0.000 0.000 -0.0010(2)
Sb3 0.0058(3) 0.0050(2) 0.0074(3) -0.00018(14) -0.00014(15) -0.00012(13)
Sb4 0.0072(3) 0.0038(3) 0.0067(3) -0.0009(2) 0.000 0.000
Sb5 0.0054(3) 0.0049(3) 0.0104(3) 0.000 0.000 -0.0009(2)

loop_
_atom_type_symbol
_atom_type_description
_atom_type_scat_dispersion_real
_atom_type_scat_dispersion_imag
_atom_type_scat_source
Sm Sm -0.1638 3.4418 'International Tables Vol C Tables 4.2.6.8 and 6.1.1.4'
Fe Fe 0.3463 0.8444 'International Tables Vol C Tables 4.2.6.8 and 6.1.1.4'
Sb Sb -0.5866 1.5461 'International Tables Vol C Tables 4.2.6.8 and 6.1.1.4'

loop_
_geom_angle_atom_site_label_1
_geom_angle_atom_site_label_2
_geom_angle_atom_site_label_3
_geom_angle
_geom_angle_site_symmetry_1
_geom_angle_site_symmetry_3
Sb2 Sm1 Sb2 143.87(3) 3_556 1_554
Sb2 Sm1 Sb4 83.248(13) 3_556 5_655
Sb2 Sm1 Sb4 86.211(14) 1_554 5_655
Sb2 Sm1 Sb4 86.211(14) 3_556 5_665
Sb2 Sm1 Sb4 83.248(13) 1_554 5_665
Sb4 Sm1 Sb4 145.55(3) 5_655 5_665
Sb2 Sm1 Sb3 79.607(14) 3_556 5_666
Sb2 Sm1 Sb3 131.227(17) 1_554 5_666
Sb4 Sm1 Sb3 130.803(16) 5_655 5_666
Sb4 Sm1 Sb3 78.678(14) 5_665 5_666
Sb2 Sm1 Sb3 131.227(17) 3_556 7_654
Sb2 Sm1 Sb3 79.607(14) 1_554 7_654
Sb4 Sm1 Sb3 78.678(13) 5_655 7_654
Sb4 Sm1 Sb3 130.804(16) 5_665 7_654
Sb3 Sm1 Sb3 78.96(2) 5_666 7_654
Sb2 Sm1 Sb3 132.429(16) 3_556 1_554
Sb2 Sm1 Sb3 77.780(14) 1_554 1_554
Sb4 Sm1 Sb3 133.380(15) 5_655 1_554
Sb4 Sm1 Sb3 75.841(14) 5_665 1_554
Sb3 Sm1 Sb3 54.010(15) 5_666 1_554
Sb3 Sm1 Sb3 55.601(8) 7_654 1_554
Sb2 Sm1 Sb3 77.781(14) 3_556 3_556
Sb2 Sm1 Sb3 132.429(16) 1_554 3_556
Sb4 Sm1 Sb3 75.840(14) 5_655 3_556
Sb4 Sm1 Sb3 133.381(15) 5_665 3_556
Sb3 Sm1 Sb3 55.601(8) 5_666 3_556
Sb3 Sm1 Sb3 54.010(15) 7_654 3_556
Sb3 Sm1 Sb3 83.398(19) 1_554 3_556
Sb2 Sm1 Sb1 71.937(15) 3_556 .
Sb2 Sm1 Sb1 71.937(15) 1_554 .
Sb4 Sm1 Sb1 72.774(15) 5_655 .
Sb4 Sm1 Sb1 72.774(15) 5_665 .
Sb3 Sm1 Sb1 140.520(10) 5_666 .
Sb3 Sm1 Sb1 140.520(10) 7_654 .
Sb3 Sm1 Sb1 138.301(9) 1_554 .
Sb3 Sm1 Sb1 138.301(10) 3_556 .
Sb2 Sm1 Fe1 46.00(2) 3_556 5_656
Sb2 Sm1 Fe1 104.62(2) 1_554 5_656
Sb4 Sm1 Fe1 45.921(19) 5_655 5_656
Sb4 Sm1 Fe1 105.86(2) 5_665 5_656
Sb3 Sm1 Fe1 123.797(19) 5_666 5_656
Sb3 Sm1 Fe1 122.999(19) 7_654 5_656
Sb3 Sm1 Fe1 177.14(2) 1_554 5_656
Sb3 Sm1 Fe1 93.795(19) 3_556 5_656
Sb1 Sm1 Fe1 44.508(18) . 5_656
Sb2 Sm1 Fe1 104.62(2) 3_556 7_664
Sb2 Sm1 Fe1 46.00(2) 1_554 7_664
Sb4 Sm1 Fe1 105.86(2) 5_655 7_664
Sb4 Sm1 Fe1 45.921(19) 5_665 7_664
Sb3 Sm1 Fe1 122.999(19) 5_666 7_664
Sb3 Sm1 Fe1 123.797(19) 7_654 7_664
Sb3 Sm1 Fe1 93.795(19) 1_554 7_664
Sb3 Sm1 Fe1 177.14(2) 3_556 7_664
Sb1 Sm1 Fe1 44.509(18) . 7_664
Fe1 Sm1 Fe1 89.02(4) 5_656 7_664
Sb5 Sm2 Sb2 57.069(19) 7_655 7_665
Sb5 Sm2 Sb4 72.358(15) 7_655 6_556
Sb2 Sm2 Sb4 86.526(12) 7_665 6_556
Sb5 Sm2 Sb4 72.358(15) 7_655 1_556
Sb2 Sm2 Sb4 86.526(12) 7_665 1_556
Sb4 Sm2 Sb4 141.77(3) 6_556 1_556
Sb5 Sm2 Sb3 129.504(18) 7_655 6_557
Sb2 Sm2 Sb3 80.449(17) 7_665 6_557
Sb4 Sm2 Sb3 79.727(13) 6_556 6_557
Sb4 Sm2 Sb3 135.664(18) 1_556 6_557
Sb5 Sm2 Sb3 129.504(18) 7_655 .
Sb2 Sm2 Sb3 80.449(17) 7_665 .
Sb4 Sm2 Sb3 135.663(18) 6_556 .
Sb4 Sm2 Sb3 79.727(14) 1_556 .
Sb3 Sm2 Sb3 56.442(17) 6_557 .
Sb5 Sm2 Fe1 48.23(2) 7_655 6_557
Sb2 Sm2 Fe1 99.20(3) 7_665 6_557
Sb4 Sm2 Fe1 48.09(2) 6_556 6_557
Sb4 Sm2 Fe1 96.31(2) 1_556 6_557
Sb3 Sm2 Fe1 127.47(2) 6_557 6_557
Sb3 Sm2 Fe1 176.03(2) . 6_557
Sb5 Sm2 Fe1 48.23(2) 7_655 .
Sb2 Sm2 Fe1 99.20(3) 7_665 .
Sb4 Sm2 Fe1 96.31(2) 6_556 .
Sb4 Sm2 Fe1 48.09(2) 1_556 .
Sb3 Sm2 Fe1 176.03(2) 6_557 .
Sb3 Sm2 Fe1 127.47(2) . .
Fe1 Sm2 Fe1 48.62(4) 6_557 .
Sb5 Sm2 Sb3 145.554(15) 7_655 7_655
Sb2 Sm2 Sb3 135.594(17) 7_665 7_655
Sb4 Sm2 Sb3 130.783(18) 6_556 7_655
Sb4 Sm2 Sb3 76.584(14) 1_556 7_655
Sb3 Sm2 Sb3 83.697(14) 6_557 7_655
Sb3 Sm2 Sb3 56.440(8) . 7_655
Fe1 Sm2 Sb3 123.02(3) 6_557 7_655
Fe1 Sm2 Sb3 99.17(2) . 7_655
Sb5 Sm2 Sb3 145.554(15) 7_655 4_646
Sb2 Sm2 Sb3 135.594(17) 7_665 4_646
Sb4 Sm2 Sb3 76.584(14) 6_556 4_646
Sb4 Sm2 Sb3 130.783(18) 1_556 4_646
Sb3 Sm2 Sb3 56.440(8) 6_557 4_646
Sb3 Sm2 Sb3 83.697(14) . 4_646
Fe1 Sm2 Sb3 99.17(2) 6_557 4_646
Fe1 Sm2 Sb3 123.02(3) . 4_646
Sb3 Sm2 Sb3 55.866(17) 7_655 4_646
Sb5 Sm2 Sb2 84.55(2) 7_655 7_655
Sb2 Sm2 Sb2 141.62(3) 7_665 7_655
Sb4 Sm2 Sb2 81.239(11) 6_556 7_655
Sb4 Sm2 Sb2 81.239(11) 1_556 7_655
Sb3 Sm2 Sb2 131.863(18) 6_557 7_655
Sb3 Sm2 Sb2 131.863(18) . 7_655
Fe1 Sm2 Sb2 46.97(2) 6_557 7_655
Fe1 Sm2 Sb2 46.97(2) . 7_655
Sb3 Sm2 Sb2 76.274(17) 7_655 7_655
Sb3 Sm2 Sb2 76.274(17) 4_646 7_655
Sb5 Fe1 Sb1 79.81(3) 1_445 5_656
Sb5 Fe1 Sb2 88.51(4) 1_445 7_655
Sb1 Fe1 Sb2 95.65(4) 5_656 7_655
Sb5 Fe1 Sb5 82.14(3) 1_445 7_655
Sb1 Fe1 Sb5 145.49(5) 5_656 7_655
Sb2 Fe1 Sb5 113.07(4) 7_655 7_655
Sb5 Fe1 Sb4 163.28(5) 1_445 1_556
Sb1 Fe1 Sb4 97.42(4) 5_656 1_556
Sb2 Fe1 Sb4 108.19(4) 7_655 1_556
Sb5 Fe1 Sb4 91.56(3) 7_655 1_556
Sb5 Fe1 Fe1 59.10(2) 1_445 6_557
Sb1 Fe1 Fe1 130.17(2) 5_656 6_557
Sb2 Fe1 Fe1 59.34(2) 7_655 6_557
Sb5 Fe1 Fe1 59.39(2) 7_655 6_557
Sb4 Fe1 Fe1 129.96(2) 1_556 6_557
Sb5 Fe1 Sb1 90.13(4) 1_445 1_456
Sb1 Fe1 Sb1 72.90(3) 5_656 1_456
Sb2 Fe1 Sb1 168.53(5) 7_655 1_456
Sb5 Fe1 Sb1 78.00(3) 7_655 1_456
Sb4 Fe1 Sb1 73.38(3) 1_556 1_456
Fe1 Fe1 Sb1 128.78(2) 6_557 1_456
Sb5 Fe1 Sm2 124.42(4) 1_445 .
Sb1 Fe1 Sm2 148.52(4) 5_656 .
Sb2 Fe1 Sm2 68.13(3) 7_655 .
Sb5 Fe1 Sm2 64.47(3) 7_655 .
Sb4 Fe1 Sm2 65.03(2) 1_556 .
Fe1 Fe1 Sm2 65.692(19) 6_557 .
Sb1 Fe1 Sm2 121.49(4) 1_456 .
Sb5 Fe1 Sm1 129.86(4) 1_445 5_656
Sb1 Fe1 Sm1 66.33(3) 5_656 5_656
Sb2 Fe1 Sm1 60.85(2) 7_655 5_656
Sb5 Fe1 Sm1 144.38(4) 7_655 5_656
Sb4 Fe1 Sm1 61.62(2) 1_556 5_656
Fe1 Fe1 Sm1 118.940(17) 6_557 5_656
Sb1 Fe1 Sm1 112.22(3) 1_456 5_656
Sm2 Fe1 Sm1 82.20(3) . 5_656
Fe1 Sb1 Fe1 138.32(5) 5_656 7_664
Fe1 Sb1 Fe1 107.10(3) 5_656 1_654
Fe1 Sb1 Fe1 98.09(4) 7_664 1_654
Fe1 Sb1 Fe1 98.09(4) 5_656 3_656
Fe1 Sb1 Fe1 107.10(3) 7_664 3_656
Fe1 Sb1 Fe1 104.69(5) 1_654 3_656
Fe1 Sb1 Sb1 54.69(2) 5_656 5_755
Fe1 Sb1 Sb1 137.67(2) 7_664 5_755
Fe1 Sb1 Sb1 52.41(3) 1_654 5_755
Fe1 Sb1 Sb1 109.46(3) 3_656 5_755
Fe1 Sb1 Sb1 137.67(2) 5_656 5_765
Fe1 Sb1 Sb1 54.69(2) 7_664 5_765
Fe1 Sb1 Sb1 109.46(3) 1_654 5_765
Fe1 Sb1 Sb1 52.41(3) 3_656 5_765
Sb1 Sb1 Sb1 153.81(5) 5_755 5_765
Fe1 Sb1 Sb4 110.84(3) 5_656 1_655
Fe1 Sb1 Sb4 110.84(3) 7_664 1_655
Fe1 Sb1 Sb4 52.35(2) 1_654 1_655
Fe1 Sb1 Sb4 52.35(2) 3_656 1_655
Sb1 Sb1 Sb4 76.90(2) 5_755 1_655
Sb1 Sb1 Sb4 76.90(2) 5_765 1_655
Fe1 Sb1 Sm1 69.16(3) 5_656 .
Fe1 Sb1 Sm1 69.16(3) 7_664 .
Fe1 Sb1 Sm1 127.65(2) 1_654 .
Fe1 Sb1 Sm1 127.65(2) 3_656 .
Sb1 Sb1 Sm1 103.10(2) 5_755 .
Sb1 Sb1 Sm1 103.10(2) 5_765 .
Sb4 Sb1 Sm1 180.0 1_655 .
Fe1 Sb2 Fe1 61.32(5) 7_665 4_656
Fe1 Sb2 Sb5 95.62(3) 7_665 1_545
Fe1 Sb2 Sb5 95.62(3) 4_656 1_545
Fe1 Sb2 Sm2 142.86(3) 7_665 7_655
Fe1 Sb2 Sm2 142.86(3) 4_656 7_655
Sb5 Sb2 Sm2 61.392(19) 1_545 7_655
Fe1 Sb2 Sm1 132.80(3) 7_665 6_556
Fe1 Sb2 Sm1 73.15(2) 4_656 6_556
Sb5 Sb2 Sm1 100.740(14) 1_545 6_556
Sm2 Sb2 Sm1 82.553(13) 7_655 6_556
Fe1 Sb2 Sm1 73.15(2) 7_665 1_556
Fe1 Sb2 Sm1 132.80(3) 4_656 1_556
Sb5 Sb2 Sm1 100.740(14) 1_545 1_556
Sm2 Sb2 Sm1 82.553(13) 7_655 1_556
Sm1 Sb2 Sm1 143.73(3) 6_556 1_556
Fe1 Sb2 Sm2 64.90(3) 7_665 7_665
Fe1 Sb2 Sm2 64.90(3) 4_656 7_665
Sb5 Sb2 Sm2 156.99(3) 1_545 7_665
Sm2 Sb2 Sm2 141.62(3) 7_655 7_665
Sm1 Sb2 Sm2 85.751(13) 6_556 7_665
Sm1 Sb2 Sm2 85.751(13) 1_556 7_665
Sb3 Sb3 Sb3 176.855(17) 5_667 6_557
Sb3 Sb3 Sb3 92.779(17) 5_667 7_665
Sb3 Sb3 Sb3 90.0 6_557 7_665
Sb3 Sb3 Sb3 87.153(17) 5_667 7_655
Sb3 Sb3 Sb3 90.0 6_557 7_655
Sb3 Sb3 Sb3 177.27(3) 7_665 7_655
Sb3 Sb3 Sm2 115.57(2) 5_667 .
Sb3 Sb3 Sm2 61.779(9) 6_557 .
Sb3 Sb3 Sm2 115.40(2) 7_665 .
Sb3 Sb3 Sm2 62.283(16) 7_655 .
Sb3 Sb3 Sm2 120.67(2) 5_667 7_665
Sb3 Sb3 Sm2 62.068(9) 6_557 7_665
Sb3 Sb3 Sm2 61.277(15) 7_665 7_665
Sb3 Sb3 Sm2 121.02(2) 7_655 7_665
Sm2 Sb3 Sm2 123.727(15) . 7_665
Sb3 Sb3 Sm1 63.214(15) 5_667 5_666
Sb3 Sb3 Sm1 117.018(8) 6_557 5_666
Sb3 Sb3 Sm1 62.411(14) 7_665 5_666
Sb3 Sb3 Sm1 115.234(19) 7_655 5_666
Sm2 Sb3 Sm1 80.079(15) . 5_666
Sm2 Sb3 Sm1 123.670(16) 7_665 5_666
Sb3 Sb3 Sm1 62.775(15) 5_667 1_556
Sb3 Sb3 Sm1 116.905(8) 6_557 1_556
Sb3 Sb3 Sm1 120.349(19) 7_665 1_556
Sb3 Sb3 Sm1 61.988(13) 7_655 1_556
Sm2 Sb3 Sm1 124.253(17) . 1_556
Sm2 Sb3 Sm1 84.838(15) 7_665 1_556
Sm1 Sb3 Sm1 125.989(15) 5_666 1_556
Fe1 Sb4 Fe1 108.55(5) 1_554 3_556
Fe1 Sb4 Sb1 54.28(3) 1_554 1_455
Fe1 Sb4 Sb1 54.28(3) 3_556 1_455
Fe1 Sb4 Sm2 140.39(3) 1_554 3_556
Fe1 Sb4 Sm2 66.88(2) 3_556 3_556
Sb1 Sb4 Sm2 108.873(15) 1_455 3_556
Fe1 Sb4 Sm2 66.88(2) 1_554 1_554
Fe1 Sb4 Sm2 140.39(3) 3_556 1_554
Sb1 Sb4 Sm2 108.873(15) 1_455 1_554
Sm2 Sb4 Sm2 142.25(3) 3_556 1_554
Fe1 Sb4 Sm1 72.46(2) 1_554 5_655
Fe1 Sb4 Sm1 130.33(3) 3_556 5_655
Sb1 Sb4 Sm1 107.227(15) 1_455 5_655
Sm2 Sb4 Sm1 81.685(12) 3_556 5_655
Sm2 Sb4 Sm1 87.307(13) 1_554 5_655
Fe1 Sb4 Sm1 130.33(3) 1_554 5_665
Fe1 Sb4 Sm1 72.46(2) 3_556 5_665
Sb1 Sb4 Sm1 107.227(15) 1_455 5_665
Sm2 Sb4 Sm1 87.307(13) 3_556 5_665
Sm2 Sb4 Sm1 81.685(12) 1_554 5_665
Sm1 Sb4 Sm1 145.55(3) 5_655 5_665
Fe1 Sb5 Fe1 61.80(5) 1_665 6_667
Fe1 Sb5 Fe1 134.42(4) 1_665 4_656
Fe1 Sb5 Fe1 100.19(4) 6_667 4_656
Fe1 Sb5 Fe1 100.19(4) 1_665 7_665
Fe1 Sb5 Fe1 134.42(4) 6_667 7_665
Fe1 Sb5 Fe1 61.22(5) 4_656 7_665
Fe1 Sb5 Sb2 105.95(3) 1_665 1_565
Fe1 Sb5 Sb2 105.95(3) 6_667 1_565
Fe1 Sb5 Sb2 119.50(3) 4_656 1_565
Fe1 Sb5 Sb2 119.50(3) 7_665 1_565
Fe1 Sb5 Sm2 147.74(3) 1_665 7_665
Fe1 Sb5 Sm2 147.74(3) 6_667 7_665
Fe1 Sb5 Sm2 67.30(3) 4_656 7_665
Fe1 Sb5 Sm2 67.30(3) 7_665 7_665
Sb2 Sb5 Sm2 61.539(19) 1_565 7_665

loop_
_geom_bond_atom_site_label_1
_geom_bond_atom_site_label_2
_geom_bond_distance
_geom_bond_site_symmetry_2
Sm1 Sb2 3.1807(3) 3_556
Sm1 Sb2 3.1807(3) 1_554
Sm1 Sb4 3.2163(3) 5_655
Sm1 Sb4 3.2163(3) 5_665
Sm1 Sb3 3.2878(6) 5_666
Sm1 Sb3 3.2878(6) 7_654
Sm1 Sb3 3.3007(6) 1_554
Sm1 Sb3 3.3007(6) 3_556
Sm1 Sb1 3.4161(8) .
Sm1 Fe1 3.4857(11) 5_656
Sm1 Fe1 3.4858(11) 7_664
Sm2 Sb5 3.1747(8) 7_655
Sm2 Sb2 3.1792(8) 7_665
Sm2 Sb4 3.1992(3) 6_556
Sm2 Sb4 3.1992(3) 1_556
Sm2 Sb3 3.2338(6) 6_557
Sm2 Sb3 3.2338(6) .
Sm2 Fe1 3.2456(11) 6_557
Sm2 Fe1 3.2456(11) .
Sm2 Sb3 3.2644(6) 7_655
Sm2 Sb3 3.2644(6) 4_646
Sm2 Sb2 3.3261(8) 7_655
Fe1 Sb5 2.6016(12) 1_445
Fe1 Sb1 2.6146(11) 5_656
Fe1 Sb2 2.6199(12) 7_655
Fe1 Sb5 2.6239(12) 7_655
Fe1 Sb4 2.6261(11) 1_556
Fe1 Fe1 2.672(2) 6_557
Fe1 Sb1 2.6928(11) 1_456
Fe1 Sm1 3.4857(11) 5_656
Sb1 Fe1 2.6146(11) 5_656
Sb1 Fe1 2.6146(11) 7_664
Sb1 Fe1 2.6928(11) 1_654
Sb1 Fe1 2.6929(11) 3_656
Sb1 Sb1 3.1540(4) 5_755
Sb1 Sb1 3.1540(4) 5_765
Sb1 Sb4 3.1783(9) 1_655
Sb2 Fe1 2.6199(12) 7_665
Sb2 Fe1 2.6199(12) 4_656
Sb2 Sb5 3.0352(9) 1_545
Sb2 Sm2 3.1792(8) 7_655
Sb2 Sm1 3.1807(3) 6_556
Sb2 Sm1 3.1807(3) 1_556
Sb2 Sm2 3.3261(8) 7_665
Sb3 Sb3 2.9917(8) 5_667
Sb3 Sb3 3.0583(8) 6_557
Sb3 Sb3 3.0729(2) 7_665
Sb3 Sb3 3.0729(2) 7_655
Sb3 Sm2 3.2644(6) 7_665
Sb3 Sm1 3.2878(6) 5_666
Sb3 Sm1 3.3007(6) 1_556
Sb4 Fe1 2.6261(11) 1_554
Sb4 Fe1 2.6261(11) 3_556
Sb4 Sb1 3.1784(9) 1_455
Sb4 Sm2 3.1992(3) 3_556
Sb4 Sm2 3.1992(3) 1_554
Sb4 Sm1 3.2163(3) 5_655
Sb4 Sm1 3.2163(3) 5_665
Sb5 Fe1 2.6015(12) 1_665
Sb5 Fe1 2.6015(12) 6_667
Sb5 Fe1 2.6239(12) 4_656
Sb5 Fe1 2.6239(12) 7_665
Sb5 Sb2 3.0352(9) 1_565
Sb5 Sm2 3.1748(8) 7_665
